data_4038844
loop_
_publ_author_name
'Yang, Zi'
'Yue, Qi'
'Yang, Mengqi'
'Zhang, Hong'
'Cui, Xiuling'

_publ_section_title
;
 Ru(II)-catalyzed tunable cascade reaction via C-H/C-C bond cleavage.
;
_journal_name_full 'The Journal of organic chemistry'
_journal_paper_doi 10.1021/acs.joc.0c01614
_journal_year 2020
_chemical_formula_moiety 'C21 H24 N2 O2'
_chemical_formula_sum 'C21 H24 N2 O2'
_chemical_formula_weight 336.42
_space_group_crystal_system triclinic
_space_group_IT_number 2
_space_group_name_Hall '-P 1'
_space_group_name_H-M_alt 'P -1'
_atom_sites_solution_hydrogens mixed
_atom_sites_solution_primary direct
_audit_creation_date 2018-08-07
_audit_creation_method
;
Olex2 1.2
(compiled 2018.05.29 svn.r3508 for OlexSys, GUI svn.r5506)
;
_cell_angle_alpha 113.729(9)
_cell_angle_beta 92.491(6)
_cell_angle_gamma 101.392(7)
_cell_formula_units_Z 2
_cell_length_a 8.7033(6)
_cell_length_b 10.3399(10)
_cell_length_c 11.7859(11)
_cell_measurement_reflns_used 2165
_cell_measurement_temperature 293(2)
_cell_measurement_theta_max 28.7990
_cell_measurement_theta_min 4.2630
_cell_volume 942.86(16)
_computing_cell_refinement 'CrysAlisPro 1.171.38.41 (Rigaku OD, 2015)'
_computing_data_collection 'CrysAlisPro 1.171.38.41 (Rigaku OD, 2015)'
_computing_data_reduction 'CrysAlisPro 1.171.38.41 (Rigaku OD, 2015)'
_computing_molecular_graphics 'Olex2 (Dolomanov et al., 2009)'
_computing_publication_material 'Olex2 (Dolomanov et al., 2009)'
_computing_structure_refinement 'ShelXL (Sheldrick, 2015)'
_computing_structure_solution 'ShelXS (Sheldrick, 2008)'
_diffrn_ambient_temperature 293(2)
_diffrn_detector 'CCD plate'
_diffrn_detector_area_resol_mean 16.1213
_diffrn_detector_type Eos
_diffrn_measured_fraction_theta_full 0.997
_diffrn_measured_fraction_theta_max 0.817
_diffrn_measurement_details
;
List of Runs (angles in degrees, time in seconds):

  # Type    Start    End  Width  t~exp~   \w     \q     \k     \f   Frames
--------------------------------------------------------------------------
  1  \w     -3.00  85.00   1.00    2.48    --   15.65  38.00  60.00   88
  2  \w     -6.00  22.00   1.00    2.48    --  -16.28 -99.00-120.00   28
  3  \w    -24.00  46.00   1.00    2.48    --   15.65 -99.00-120.00   70
  4  \w     -8.00  18.00   1.00    2.48    --  -16.28 -99.00   0.00   26
  5  \w    -56.00  37.00   1.00    2.48    --   15.65 -19.00-120.00   93
  6  \w    -67.00  -2.00   1.00    2.48    --  -16.28 -57.00  90.00   65
;
_diffrn_measurement_device 'four-circle diffractometer'
_diffrn_measurement_device_type 'Xcalibur, Eos, Gemini'
_diffrn_measurement_method '\w scans'
_diffrn_orient_matrix_type 'CrysAlisPro convention (1999,Acta A55,543-557)'
_diffrn_orient_matrix_UB_11 -0.0101066000
_diffrn_orient_matrix_UB_12 0.0720320000
_diffrn_orient_matrix_UB_13 0.0291857000
_diffrn_orient_matrix_UB_21 -0.0056868000
_diffrn_orient_matrix_UB_22 0.0032625000
_diffrn_orient_matrix_UB_23 -0.0589663000
_diffrn_orient_matrix_UB_31 -0.0831223000
_diffrn_orient_matrix_UB_32 -0.0272815000
_diffrn_orient_matrix_UB_33 -0.0086952000
_diffrn_radiation_monochromator graphite
_diffrn_radiation_probe x-ray
_diffrn_radiation_type MoK\a
_diffrn_radiation_wavelength 0.71073
_diffrn_reflns_av_R_equivalents 0.0187
_diffrn_reflns_av_unetI/netI 0.0366
_diffrn_reflns_Laue_measured_fraction_full 0.997
_diffrn_reflns_Laue_measured_fraction_max 0.817
_diffrn_reflns_limit_h_max 11
_diffrn_reflns_limit_h_min -9
_diffrn_reflns_limit_k_max 11
_diffrn_reflns_limit_k_min -14
_diffrn_reflns_limit_l_max 14
_diffrn_reflns_limit_l_min -12
_diffrn_reflns_number 7799
_diffrn_reflns_point_group_measured_fraction_full 0.997
_diffrn_reflns_point_group_measured_fraction_max 0.817
_diffrn_reflns_theta_full 25.242
_diffrn_reflns_theta_max 29.502
_diffrn_reflns_theta_min 3.515
_diffrn_source 'fine-focus sealed X-ray tube'
_diffrn_source_type 'Enhance (Mo) X-ray Source'
_exptl_absorpt_coefficient_mu 0.077
_exptl_absorpt_correction_T_max 1.00000
_exptl_absorpt_correction_T_min 0.64512
_exptl_absorpt_correction_type multi-scan
_exptl_absorpt_process_details
;
CrysAlisPro 1.171.38.41 (Rigaku Oxford Diffraction, 2015)
Empirical absorption correction using spherical harmonics,
 implemented in SCALE3 ABSPACK scaling algorithm.
;
_exptl_crystal_colour colourless
_exptl_crystal_colour_primary colourless
_exptl_crystal_density_diffrn 1.185
_exptl_crystal_description prism
_exptl_crystal_F_000 360
_exptl_crystal_size_max 0.15
_exptl_crystal_size_mid 0.12
_exptl_crystal_size_min 0.1
_refine_diff_density_max 0.195
_refine_diff_density_min -0.185
_refine_diff_density_rms 0.035
_refine_ls_extinction_coef 0.062(8)
_refine_ls_extinction_expression Fc^*^=kFc[1+0.001xFc^2^\l^3^/sin(2\q)]^-1/4^
_refine_ls_extinction_method 'SHELXL-2014/7 (Sheldrick 2014'
_refine_ls_goodness_of_fit_ref 1.030
_refine_ls_hydrogen_treatment constr
_refine_ls_matrix_type full
_refine_ls_number_parameters 230
_refine_ls_number_reflns 4303
_refine_ls_number_restraints 2
_refine_ls_restrained_S_all 1.031
_refine_ls_R_factor_all 0.0740
_refine_ls_R_factor_gt 0.0487
_refine_ls_shift/su_max 0.000
_refine_ls_shift/su_mean 0.000
_refine_ls_structure_factor_coef Fsqd
_refine_ls_weighting_details 'w=1/[\s^2^(Fo^2^)+(0.1000P)^2^] where P=(Fo^2^+2Fc^2^)/3'
_refine_ls_weighting_scheme calc
_refine_ls_wR_factor_gt 0.1426
_refine_ls_wR_factor_ref 0.1683
_reflns_Friedel_coverage 0.000
_reflns_number_gt 3027
_reflns_number_total 4303
_reflns_threshold_expression 'I > 2\s(I)'
_cod_data_source_file jo0c01614_si_002.cif
_cod_data_source_block exp_5792
_cod_original_cell_volume 942.85(15)
_cod_database_code 4038844
_shelx_shelxl_version_number 2014/7
_shelx_space_group_comment
;
The symmetry employed for this shelxl refinement is uniquely defined
by the following loop, which should always be used as a source of
symmetry information in preference to the above space-group names.
They are only intended as comments.
;
_shelx_estimated_absorpt_t_max 0.992
_shelx_estimated_absorpt_t_min 0.989
_reflns_odcompleteness_completeness 99.71
_reflns_odcompleteness_iscentric 1
_reflns_odcompleteness_theta 26.32
_olex2_refinement_description
;
1. Fixed Uiso
 At 1.2 times of:
  All C(H) groups, All C(H,H) groups, All O(H,H) groups
 At 1.5 times of:
  All C(H,H,H) groups
2. Restrained distances
 N2-H2A
 0.8 with sigma of 0.02
 N2-H2B
 0.9 with sigma of 0.02
3.a Riding coordinates:
 O2(H2A,H2B)
3.b Secondary CH2 refined with riding coordinates:
 C15(H15A,H15B), C17(H17A,H17B)
3.c Aromatic/amide H refined with riding coordinates:
 C1(H1), C2(H2), C3(H3), C4(H4), C10(H10), C11(H11), C12(H12), C13(H13),
 C14(H14)
3.d Idealised Me refined as rotating group:
 C16(H16A,H16B,H16C), C20(H20A,H20B,H20C), C21(H21A,H21B,H21C)
;
_olex2_submission_special_instructions 'No special instructions were received'
_oxdiff_exptl_absorpt_empirical_details
;
Empirical correction (ABSPACK) includes:
- Absorption correction using spherical harmonics
- Frame scaling
;
_oxdiff_exptl_absorpt_empirical_full_max 1.699
_oxdiff_exptl_absorpt_empirical_full_min 0.688

loop_
_space_group_symop_operation_xyz
'x, y, z'
'-x, -y, -z'

loop_
_atom_site_label
_atom_site_type_symbol
_atom_site_fract_x
_atom_site_fract_y
_atom_site_fract_z
_atom_site_U_iso_or_equiv
_atom_site_adp_type
_atom_site_occupancy
_atom_site_site_symmetry_order
_atom_site_calc_flag
_atom_site_refinement_flags_posn
_atom_site_refinement_flags_adp
_atom_site_refinement_flags_occupancy
_atom_site_disorder_assembly
_atom_site_disorder_group
C1 C 0.0171(2) -0.34176(18) 0.15697(15) 0.0479(4) Uani 1 1 d . . . . .
H1 H 0.1025 -0.3837 0.1341 0.058 Uiso 1 1 calc R . . . .
C2 C -0.1216(2) -0.4218(2) 0.16754(17) 0.0574(5) Uani 1 1 d . . . . .
H2 H -0.1307 -0.5187 0.1520 0.069 Uiso 1 1 calc R . . . .
C3 C -0.2494(2) -0.3593(2) 0.20134(18) 0.0608(5) Uani 1 1 d . . . . .
H3 H -0.3429 -0.4163 0.2076 0.073 Uiso 1 1 calc R . . . .
C4 C -0.24300(19) -0.21679(19) 0.22591(16) 0.0517(4) Uani 1 1 d . . . . .
H4 H -0.3294 -0.1764 0.2492 0.062 Uiso 1 1 calc R . . . .
C5 C -0.10149(17) -0.13503(16) 0.21451(13) 0.0382(4) Uani 1 1 d . . . . .
C6 C 0.02956(17) -0.19657(16) 0.18074(13) 0.0375(3) Uani 1 1 d . . . . .
C7 C 0.15344(16) -0.08567(16) 0.17578(13) 0.0355(3) Uani 1 1 d . . . . .
C8 C 0.09587(15) 0.03586(16) 0.20556(12) 0.0339(3) Uani 1 1 d . . . . .
C9 C 0.17591(15) 0.17805(16) 0.21029(13) 0.0351(3) Uani 1 1 d . . . . .
C10 C 0.30397(16) 0.26654(17) 0.30106(14) 0.0438(4) Uani 1 1 d . . . . .
H10 H 0.3410 0.2355 0.3587 0.053 Uiso 1 1 calc R . . . .
C11 C 0.37637(18) 0.40040(19) 0.30585(17) 0.0530(5) Uani 1 1 d . . . . .
H11 H 0.4611 0.4598 0.3675 0.064 Uiso 1 1 calc R . . . .
C12 C 0.32398(19) 0.44633(19) 0.22019(18) 0.0552(5) Uani 1 1 d . . . . .
H12 H 0.3717 0.5374 0.2248 0.066 Uiso 1 1 calc R . . . .
C13 C 0.2011(2) 0.35753(19) 0.12790(17) 0.0536(4) Uani 1 1 d . . . . .
H13 H 0.1679 0.3872 0.0681 0.064 Uiso 1 1 calc R . . . .
C14 C 0.12665(18) 0.22471(17) 0.12317(14) 0.0444(4) Uani 1 1 d . . . . .
H14 H 0.0424 0.1658 0.0608 0.053 Uiso 1 1 calc R . . . .
C15 C 0.30957(16) -0.10518(18) 0.13504(14) 0.0432(4) Uani 1 1 d . . . . .
H15A H 0.3835 -0.0113 0.1641 0.052 Uiso 1 1 calc R . . . .
H15B H 0.3514 -0.1629 0.1709 0.052 Uiso 1 1 calc R . . . .
C16 C 0.4321(2) -0.2146(3) -0.0397(2) 0.0791(7) Uani 1 1 d . . . . .
H16A H 0.4181 -0.2573 -0.1295 0.119 Uiso 1 1 calc GR . . . .
H16B H 0.4561 -0.2833 -0.0102 0.119 Uiso 1 1 calc GR . . . .
H16C H 0.5175 -0.1293 -0.0084 0.119 Uiso 1 1 calc GR . . . .
C17 C -0.16057(16) 0.10987(17) 0.26544(14) 0.0394(4) Uani 1 1 d . . . . .
H17A H -0.2671 0.0587 0.2233 0.047 Uiso 1 1 calc R . . . .
H17B H -0.1237 0.1832 0.2349 0.047 Uiso 1 1 calc R . . . .
C18 C -0.16852(17) 0.18806(18) 0.40723(14) 0.0449(4) Uani 1 1 d . . . . .
C19 C -0.30495(17) 0.10177(19) 0.44411(14) 0.0474(4) Uani 1 1 d . . . . .
C20 C -0.2154(3) 0.3303(2) 0.4264(2) 0.0812(7) Uani 1 1 d . . . . .
H20A H -0.1373 0.3875 0.3997 0.122 Uiso 1 1 calc GR . . . .
H20B H -0.2219 0.3838 0.5134 0.122 Uiso 1 1 calc GR . . . .
H20C H -0.3164 0.3085 0.3782 0.122 Uiso 1 1 calc GR . . . .
C21 C -0.00894(19) 0.2206(3) 0.48452(16) 0.0699(6) Uani 1 1 d . . . . .
H21A H 0.0172 0.1309 0.4743 0.105 Uiso 1 1 calc GR . . . .
H21B H -0.0149 0.2765 0.5712 0.105 Uiso 1 1 calc GR . . . .
H21C H 0.0712 0.2748 0.4566 0.105 Uiso 1 1 calc GR . . . .
N1 N -0.06022(13) 0.00697(13) 0.22927(11) 0.0368(3) Uani 1 1 d . . . . .
N2 N -0.28112(15) 0.0796(2) 0.54548(14) 0.0698(5) Uani 1 1 d D . . . .
O1 O 0.29180(12) -0.17595(14) 0.00290(10) 0.0602(4) Uani 1 1 d . . . . .
O2 O -0.43583(12) 0.05742(16) 0.38108(11) 0.0660(4) Uani 1 1 d . . . . .
H2A H -0.3618 0.0361 0.5645 0.079 Uiso 1 1 d DR . . . .
H2B H -0.1857 0.1162 0.5777 0.079 Uiso 1 1 d DR . . . .

loop_
_atom_site_aniso_label
_atom_site_aniso_U_11
_atom_site_aniso_U_22
_atom_site_aniso_U_33
_atom_site_aniso_U_23
_atom_site_aniso_U_13
_atom_site_aniso_U_12
C1 0.0566(9) 0.0407(9) 0.0466(9) 0.0167(7) 0.0062(7) 0.0154(8)
C2 0.0695(11) 0.0407(9) 0.0607(11) 0.0223(8) 0.0093(9) 0.0074(9)
C3 0.0567(10) 0.0498(11) 0.0696(12) 0.0251(9) 0.0155(9) -0.0028(9)
C4 0.0439(9) 0.0513(10) 0.0579(10) 0.0216(8) 0.0146(7) 0.0079(8)
C5 0.0383(7) 0.0390(8) 0.0350(7) 0.0135(6) 0.0066(6) 0.0081(6)
C6 0.0421(7) 0.0379(8) 0.0311(7) 0.0118(6) 0.0053(6) 0.0119(6)
C7 0.0348(7) 0.0386(8) 0.0323(7) 0.0128(6) 0.0052(5) 0.0112(6)
C8 0.0331(7) 0.0399(8) 0.0282(7) 0.0130(6) 0.0058(5) 0.0096(6)
C9 0.0342(7) 0.0373(8) 0.0344(7) 0.0126(6) 0.0120(6) 0.0135(6)
C10 0.0359(7) 0.0503(10) 0.0439(8) 0.0183(7) 0.0060(6) 0.0107(7)
C11 0.0366(8) 0.0485(10) 0.0609(11) 0.0126(8) 0.0067(7) 0.0043(7)
C12 0.0511(10) 0.0420(10) 0.0762(12) 0.0260(9) 0.0195(9) 0.0140(8)
C13 0.0641(10) 0.0495(10) 0.0577(10) 0.0295(8) 0.0142(9) 0.0201(9)
C14 0.0494(8) 0.0431(9) 0.0406(8) 0.0169(7) 0.0045(7) 0.0120(7)
C15 0.0393(8) 0.0477(9) 0.0412(8) 0.0141(7) 0.0088(6) 0.0162(7)
C16 0.0660(12) 0.0914(17) 0.0712(13) 0.0157(11) 0.0366(10) 0.0339(11)
C17 0.0351(7) 0.0474(9) 0.0409(8) 0.0194(7) 0.0107(6) 0.0175(6)
C18 0.0390(8) 0.0499(10) 0.0404(8) 0.0111(7) 0.0142(6) 0.0134(7)
C19 0.0369(8) 0.0628(11) 0.0399(8) 0.0173(7) 0.0109(6) 0.0142(7)
C20 0.0943(15) 0.0550(12) 0.0922(16) 0.0188(11) 0.0483(13) 0.0314(11)
C21 0.0441(9) 0.1012(17) 0.0393(9) 0.0128(9) 0.0073(7) -0.0017(10)
N1 0.0341(6) 0.0376(7) 0.0396(6) 0.0149(5) 0.0109(5) 0.0117(5)
N2 0.0433(8) 0.1150(15) 0.0544(9) 0.0464(10) 0.0044(7) 0.0025(8)
O1 0.0503(7) 0.0804(9) 0.0426(7) 0.0122(6) 0.0163(5) 0.0266(6)
O2 0.0365(6) 0.1077(11) 0.0543(7) 0.0401(7) 0.0051(5) 0.0050(6)

loop_
_atom_type_symbol
_atom_type_description
_atom_type_scat_dispersion_real
_atom_type_scat_dispersion_imag
_atom_type_scat_source
C C 0.0033 0.0016 'International Tables Vol C Tables 4.2.6.8 and 6.1.1.4'
H H 0.0000 0.0000 'International Tables Vol C Tables 4.2.6.8 and 6.1.1.4'
N N 0.0061 0.0033 'International Tables Vol C Tables 4.2.6.8 and 6.1.1.4'
O O 0.0106 0.0060 'International Tables Vol C Tables 4.2.6.8 and 6.1.1.4'

loop_
_geom_angle_atom_site_label_1
_geom_angle_atom_site_label_2
_geom_angle_atom_site_label_3
_geom_angle
_geom_angle_site_symmetry_1
_geom_angle_site_symmetry_3
_geom_angle_publ_flag
C2 C1 H1 120.3 . . ?
C2 C1 C6 119.35(16) . . ?
C6 C1 H1 120.3 . . ?
C1 C2 H2 119.8 . . ?
C1 C2 C3 120.39(17) . . ?
C3 C2 H2 119.8 . . ?
C2 C3 H3 118.8 . . ?
C4 C3 C2 122.48(16) . . ?
C4 C3 H3 118.8 . . ?
C3 C4 H4 121.4 . . ?
C3 C4 C5 117.20(16) . . ?
C5 C4 H4 121.4 . . ?
C4 C5 C6 121.05(15) . . ?
N1 C5 C4 130.87(14) . . ?
N1 C5 C6 108.08(12) . . ?
C1 C6 C5 119.53(14) . . ?
C1 C6 C7 133.43(14) . . ?
C5 C6 C7 107.02(13) . . ?
C6 C7 C15 125.66(14) . . ?
C8 C7 C6 107.13(12) . . ?
C8 C7 C15 127.02(14) . . ?
C7 C8 C9 128.22(13) . . ?
C7 C8 N1 109.57(13) . . ?
N1 C8 C9 122.19(13) . . ?
C10 C9 C8 120.60(13) . . ?
C14 C9 C8 120.66(12) . . ?
C14 C9 C10 118.73(14) . . ?
C9 C10 H10 119.9 . . ?
C11 C10 C9 120.11(15) . . ?
C11 C10 H10 119.9 . . ?
C10 C11 H11 119.8 . . ?
C12 C11 C10 120.40(15) . . ?
C12 C11 H11 119.8 . . ?
C11 C12 H12 120.1 . . ?
C13 C12 C11 119.77(16) . . ?
C13 C12 H12 120.1 . . ?
C12 C13 H13 119.8 . . ?
C12 C13 C14 120.34(16) . . ?
C14 C13 H13 119.8 . . ?
C9 C14 H14 119.7 . . ?
C13 C14 C9 120.59(14) . . ?
C13 C14 H14 119.7 . . ?
C7 C15 H15A 109.8 . . ?
C7 C15 H15B 109.8 . . ?
H15A C15 H15B 108.3 . . ?
O1 C15 C7 109.36(11) . . ?
O1 C15 H15A 109.8 . . ?
O1 C15 H15B 109.8 . . ?
H16A C16 H16B 109.5 . . ?
H16A C16 H16C 109.5 . . ?
H16B C16 H16C 109.5 . . ?
O1 C16 H16A 109.5 . . ?
O1 C16 H16B 109.5 . . ?
O1 C16 H16C 109.5 . . ?
H17A C17 H17B 107.4 . . ?
C18 C17 H17A 108.2 . . ?
C18 C17 H17B 108.2 . . ?
N1 C17 H17A 108.2 . . ?
N1 C17 H17B 108.2 . . ?
N1 C17 C18 116.33(13) . . ?
C19 C18 C17 110.05(12) . . ?
C19 C18 C20 105.14(13) . . ?
C20 C18 C17 105.83(15) . . ?
C21 C18 C17 111.35(12) . . ?
C21 C18 C19 113.78(15) . . ?
C21 C18 C20 110.22(16) . . ?
N2 C19 C18 119.33(13) . . ?
O2 C19 C18 119.65(15) . . ?
O2 C19 N2 120.99(15) . . ?
C18 C20 H20A 109.5 . . ?
C18 C20 H20B 109.5 . . ?
C18 C20 H20C 109.5 . . ?
H20A C20 H20B 109.5 . . ?
H20A C20 H20C 109.5 . . ?
H20B C20 H20C 109.5 . . ?
C18 C21 H21A 109.5 . . ?
C18 C21 H21B 109.5 . . ?
C18 C21 H21C 109.5 . . ?
H21A C21 H21B 109.5 . . ?
H21A C21 H21C 109.5 . . ?
H21B C21 H21C 109.5 . . ?
C5 N1 C8 108.20(12) . . ?
C5 N1 C17 125.94(12) . . ?
C8 N1 C17 125.85(13) . . ?
C19 N2 H2A 115.7 . . ?
C19 N2 H2B 109.3 . . ?
H2A N2 H2B 135.0 . . ?
C16 O1 C15 111.48(13) . . ?

loop_
_geom_bond_atom_site_label_1
_geom_bond_atom_site_label_2
_geom_bond_distance
_geom_bond_site_symmetry_2
_geom_bond_publ_flag
C1 H1 0.9300 . ?
C1 C2 1.363(2) . ?
C1 C6 1.392(2) . ?
C2 H2 0.9300 . ?
C2 C3 1.389(3) . ?
C3 H3 0.9300 . ?
C3 C4 1.372(3) . ?
C4 H4 0.9300 . ?
C4 C5 1.394(2) . ?
C5 C6 1.409(2) . ?
C5 N1 1.3768(19) . ?
C6 C7 1.432(2) . ?
C7 C8 1.365(2) . ?
C7 C15 1.4848(19) . ?
C8 C9 1.475(2) . ?
C8 N1 1.3975(16) . ?
C9 C10 1.389(2) . ?
C9 C14 1.383(2) . ?
C10 H10 0.9300 . ?
C10 C11 1.380(2) . ?
C11 H11 0.9300 . ?
C11 C12 1.373(2) . ?
C12 H12 0.9300 . ?
C12 C13 1.370(2) . ?
C13 H13 0.9300 . ?
C13 C14 1.376(2) . ?
C14 H14 0.9300 . ?
C15 H15A 0.9700 . ?
C15 H15B 0.9700 . ?
C15 O1 1.4148(18) . ?
C16 H16A 0.9600 . ?
C16 H16B 0.9600 . ?
C16 H16C 0.9600 . ?
C16 O1 1.409(2) . ?
C17 H17A 0.9700 . ?
C17 H17B 0.9700 . ?
C17 C18 1.548(2) . ?
C17 N1 1.4529(18) . ?
C18 C19 1.527(2) . ?
C18 C20 1.535(3) . ?
C18 C21 1.527(2) . ?
C19 N2 1.319(2) . ?
C19 O2 1.2271(18) . ?
C20 H20A 0.9600 . ?
C20 H20B 0.9600 . ?
C20 H20C 0.9600 . ?
C21 H21A 0.9600 . ?
C21 H21B 0.9600 . ?
C21 H21C 0.9600 . ?
N2 H2A 0.8463 . ?
N2 H2B 0.8428 . ?

loop_
_geom_hbond_atom_site_label_D
_geom_hbond_atom_site_label_H
_geom_hbond_atom_site_label_A
_geom_hbond_distance_DH
_geom_hbond_distance_HA
_geom_hbond_distance_DA
_geom_hbond_angle_DHA
_geom_hbond_site_symmetry_A
N2 H2A O2 0.85 2.09 2.9358(19) 176.1 2_456

loop_
_geom_torsion_atom_site_label_1
_geom_torsion_atom_site_label_2
_geom_torsion_atom_site_label_3
_geom_torsion_atom_site_label_4
_geom_torsion
_geom_torsion_site_symmetry_1
_geom_torsion_site_symmetry_2
_geom_torsion_site_symmetry_3
_geom_torsion_site_symmetry_4
_geom_torsion_publ_flag
C1 C2 C3 C4 -0.3(3) . . . . ?
C1 C6 C7 C8 178.17(16) . . . . ?
C1 C6 C7 C15 2.9(3) . . . . ?
C2 C1 C6 C5 -0.4(2) . . . . ?
C2 C1 C6 C7 -178.45(15) . . . . ?
C2 C3 C4 C5 0.6(3) . . . . ?
C3 C4 C5 C6 -0.8(2) . . . . ?
C3 C4 C5 N1 178.05(16) . . . . ?
C4 C5 C6 C1 0.7(2) . . . . ?
C4 C5 C6 C7 179.26(13) . . . . ?
C4 C5 N1 C8 -179.18(15) . . . . ?
C4 C5 N1 C17 1.8(2) . . . . ?
C5 C6 C7 C8 -0.06(15) . . . . ?
C5 C6 C7 C15 -175.33(13) . . . . ?
C6 C1 C2 C3 0.2(3) . . . . ?
C6 C5 N1 C8 -0.20(15) . . . . ?
C6 C5 N1 C17 -179.20(12) . . . . ?
C6 C7 C8 C9 -178.25(12) . . . . ?
C6 C7 C8 N1 -0.07(15) . . . . ?
C6 C7 C15 O1 77.31(18) . . . . ?
C7 C8 C9 C10 -68.0(2) . . . . ?
C7 C8 C9 C14 110.87(17) . . . . ?
C7 C8 N1 C5 0.17(15) . . . . ?
C7 C8 N1 C17 179.17(12) . . . . ?
C7 C15 O1 C16 -172.03(15) . . . . ?
C8 C7 C15 O1 -97.03(17) . . . . ?
C8 C9 C10 C11 -178.95(14) . . . . ?
C8 C9 C14 C13 179.82(14) . . . . ?
C9 C8 N1 C5 178.48(12) . . . . ?
C9 C8 N1 C17 -2.5(2) . . . . ?
C9 C10 C11 C12 -0.9(2) . . . . ?
C10 C9 C14 C13 -1.3(2) . . . . ?
C10 C11 C12 C13 -1.3(2) . . . . ?
C11 C12 C13 C14 2.2(3) . . . . ?
C12 C13 C14 C9 -0.9(2) . . . . ?
C14 C9 C10 C11 2.1(2) . . . . ?
C15 C7 C8 C9 -3.1(2) . . . . ?
C15 C7 C8 N1 175.12(12) . . . . ?
C17 C18 C19 N2 134.47(17) . . . . ?
C17 C18 C19 O2 -47.4(2) . . . . ?
C18 C17 N1 C5 82.24(17) . . . . ?
C18 C17 N1 C8 -96.58(17) . . . . ?
C20 C18 C19 N2 -112.0(2) . . . . ?
C20 C18 C19 O2 66.1(2) . . . . ?
C21 C18 C19 N2 8.7(2) . . . . ?
C21 C18 C19 O2 -173.17(17) . . . . ?
N1 C5 C6 C1 -178.36(13) . . . . ?
N1 C5 C6 C7 0.16(15) . . . . ?
N1 C8 C9 C10 114.02(15) . . . . ?
N1 C8 C9 C14 -67.10(17) . . . . ?
N1 C17 C18 C19 -91.11(16) . . . . ?
N1 C17 C18 C20 155.78(14) . . . . ?
N1 C17 C18 C21 36.0(2) . . . . ?
